data_2234991
loop_
_publ_author_name
'Baez-Castro, Alberto'
'H\"opfl, Herbert'
'Parra-Hake, Miguel'
'Cruz-Enriquez, Adriana'
'Campos-Gaxiola, Jose J.'

_publ_section_title
;
 Dichloridobis(methanol-\k<i>O</i>)[<i>cis</i>-(+-)-2,4,5-tris(pyridin-2-yl)-2-imidazoline-\k^3^<i>N</i>^2^,<i>N</i>^3^,<i>N</i>^4^]ytterbium(III)
 chloride
;
_journal_coeditor_code FJ2554
_journal_issue 6
_journal_name_full 'Acta Crystallographica Section E'
_journal_page_first m815
_journal_page_last m816
_journal_paper_doi 10.1107/S1600536812022052
_journal_volume 68
_journal_year 2012
_chemical_formula_iupac '[Yb Cl2 (C18 H15 N5) (C H4 O)2] Cl'
_chemical_formula_moiety 'C20 H23 Cl2 N5 O2 Yb +, Cl -'
_chemical_formula_sum 'C20 H23 Cl3 N5 O2 Yb'
_chemical_formula_weight 644.82
_chemical_name_systematic
;
Dichloridobis(methanol-\k<i>O</i>)[<i>cis</i>-(+-)-2,4,5-tris(pyridin-2-yl)-2-
imidazoline-\k^3^<i>N</i>^2^,<i>N</i>^3^,<i>N</i>^4^]ytterbium(III) chloride
;
_space_group_IT_number 2
_symmetry_cell_setting triclinic
_symmetry_space_group_name_Hall '-P 1'
_symmetry_space_group_name_H-M 'P -1'
_atom_sites_solution_hydrogens geom
_atom_sites_solution_primary direct
_atom_sites_solution_secondary difmap
_audit_creation_method SHELXL-97
_cell_angle_alpha 99.978(2)
_cell_angle_beta 94.616(2)
_cell_angle_gamma 92.145(2)
_cell_formula_units_Z 2
_cell_length_a 9.2401(13)
_cell_length_b 9.8390(14)
_cell_length_c 13.3765(19)
_cell_measurement_reflns_used 7905
_cell_measurement_temperature 293(2)
_cell_measurement_theta_max 28.25
_cell_measurement_theta_min 2.21
_cell_volume 1192.2(3)
_computing_cell_refinement 'SAINT-Plus-NT (Bruker 2001)'
_computing_data_collection 'SMART (Bruker, 2000)'
_computing_data_reduction 'SAINT-Plus-NT (Bruker 2001)'
_computing_molecular_graphics 'SHELXTL-NT (Sheldrick, 2008)'
_computing_publication_material 'publCIF (Westrip, 2010)'
_computing_structure_refinement 'SHELXTL-NT (Sheldrick, 2008)'
_computing_structure_solution 'SHELXTL-NT (Sheldrick, 2008)'
_diffrn_ambient_temperature 293(2)
_diffrn_detector_area_resol_mean 8.3
_diffrn_measured_fraction_theta_full 0.997
_diffrn_measured_fraction_theta_max 0.997
_diffrn_measurement_device_type 'Bruker APEX CCD area-detector'
_diffrn_measurement_method 'phi and omega scans'
_diffrn_radiation_monochromator graphite
_diffrn_radiation_source 'fine-focus sealed tube'
_diffrn_radiation_type MoK\a
_diffrn_radiation_wavelength 0.71073
_diffrn_reflns_av_R_equivalents 0.0313
_diffrn_reflns_av_sigmaI/netI 0.0384
_diffrn_reflns_limit_h_max 10
_diffrn_reflns_limit_h_min -10
_diffrn_reflns_limit_k_max 11
_diffrn_reflns_limit_k_min -11
_diffrn_reflns_limit_l_max 15
_diffrn_reflns_limit_l_min -15
_diffrn_reflns_number 11582
_diffrn_reflns_theta_full 25.00
_diffrn_reflns_theta_max 25.00
_diffrn_reflns_theta_min 1.55
_exptl_absorpt_coefficient_mu 4.285
_exptl_absorpt_correction_T_max 0.43
_exptl_absorpt_correction_T_min 0.32
_exptl_absorpt_correction_type multi-scan
_exptl_absorpt_process_details '(SADABS; Sheldrick, 1996)'
_exptl_crystal_colour colorless
_exptl_crystal_density_diffrn 1.796
_exptl_crystal_density_method 'not measured'
_exptl_crystal_description 'rectangular prism'
_exptl_crystal_F_000 630
_exptl_crystal_size_max 0.34
_exptl_crystal_size_mid 0.29
_exptl_crystal_size_min 0.24
_refine_diff_density_max 1.097
_refine_diff_density_min -1.352
_refine_ls_extinction_method none
_refine_ls_goodness_of_fit_ref 1.079
_refine_ls_hydrogen_treatment mixed
_refine_ls_matrix_type full
_refine_ls_number_parameters 292
_refine_ls_number_reflns 4178
_refine_ls_number_restraints 3
_refine_ls_restrained_S_all 1.078
_refine_ls_R_factor_all 0.0379
_refine_ls_R_factor_gt 0.0350
_refine_ls_shift/su_max 0.000
_refine_ls_shift/su_mean 0.000
_refine_ls_structure_factor_coef Fsqd
_refine_ls_weighting_details 'calc w=1/[\s^2^(Fo^2^)+(0.0428P)^2^+3.5218P] where P=(Fo^2^+2Fc^2^)/3'
_refine_ls_weighting_scheme calc
_refine_ls_wR_factor_gt 0.0819
_refine_ls_wR_factor_ref 0.0909
_reflns_number_gt 3995
_reflns_number_total 4178
_reflns_threshold_expression I>2sigma(I)
_cod_data_source_file fj2554.cif
_cod_data_source_block I
_cod_database_code 2234991
_cod_database_fobs_code 2234991

loop_
_symmetry_equiv_pos_as_xyz
'x, y, z'
'-x, -y, -z'

loop_
_atom_site_type_symbol
_atom_site_label
_atom_site_fract_x
_atom_site_fract_y
_atom_site_fract_z
_atom_site_U_iso_or_equiv
_atom_site_adp_type
_atom_site_calc_flag
_atom_site_refinement_flags
_atom_site_occupancy
_atom_site_symmetry_multiplicity
Yb Yb1 0.21176(3) 0.30381(2) 0.204195(19) 0.02770(10) Uani d . 1 1
Cl Cl1 0.3560(2) 0.3299(2) 0.37530(14) 0.0560(5) Uani d . 1 1
Cl Cl2 0.05316(18) 0.26855(19) 0.03273(13) 0.0444(4) Uani d . 1 1
Cl Cl3 0.57461(18) 0.96378(19) 0.21144(15) 0.0486(4) Uani d . 1 1
N N1 0.2212(5) 0.5280(5) 0.1839(4) 0.0333(12) Uani d . 1 1
N N2 0.3278(6) 0.7350(5) 0.1816(5) 0.0383(13) Uani d D 1 1
H H2' 0.400(5) 0.794(6) 0.199(6) 0.057 Uiso d D 1 1
N N3 0.4539(6) 0.3892(5) 0.1471(4) 0.0381(13) Uani d . 1 1
N N4 0.0248(6) 0.4541(6) 0.2944(4) 0.0406(13) Uani d . 1 1
N N5 0.1688(7) 0.9593(6) 0.3636(4) 0.0458(14) Uani d . 1 1
O O1 0.0623(5) 0.1401(5) 0.2518(4) 0.0382(10) Uani d D 1 1
H H10' 0.099(8) 0.097(7) 0.296(4) 0.057 Uiso d D 1 1
O O2 0.3170(5) 0.1033(5) 0.1423(4) 0.0411(11) Uani d D 1 1
H H20' 0.380(6) 0.076(8) 0.182(5) 0.062 Uiso d D 1 1
C C1 0.3387(7) 0.5981(6) 0.1703(5) 0.0343(14) Uani d . 1 1
C C2 0.1917(7) 0.7706(6) 0.2265(5) 0.0339(14) Uani d . 1 1
H H2 0.1415 0.8351 0.1894 0.041 Uiso calc R 1 1
C C3 0.1082(6) 0.6265(6) 0.2014(5) 0.0331(14) Uani d . 1 1
H H3 0.0496 0.6223 0.1364 0.040 Uiso calc R 1 1
C C4 0.4686(7) 0.5258(6) 0.1447(5) 0.0343(14) Uani d . 1 1
C C5 0.5934(7) 0.5880(7) 0.1193(5) 0.0394(15) Uani d . 1 1
H H5 0.6006 0.6827 0.1198 0.047 Uiso calc R 1 1
C C6 0.7078(7) 0.5061(8) 0.0931(5) 0.0443(17) Uani d . 1 1
H H6 0.7925 0.5443 0.0739 0.053 Uiso calc R 1 1
C C7 0.6944(8) 0.3692(8) 0.0961(6) 0.0490(18) Uani d . 1 1
H H7 0.7709 0.3131 0.0795 0.059 Uiso calc R 1 1
C C8 0.5684(7) 0.3130(8) 0.1235(6) 0.0476(18) Uani d . 1 1
H H8 0.5619 0.2190 0.1258 0.057 Uiso calc R 1 1
C C9 0.0099(7) 0.5825(7) 0.2750(5) 0.0362(14) Uani d . 1 1
C C10 -0.0956(8) 0.6658(7) 0.3153(6) 0.0475(18) Uani d . 1 1
H H10 -0.1044 0.7539 0.2998 0.057 Uiso calc R 1 1
C C11 -0.1872(9) 0.6178(8) 0.3785(7) 0.061(2) Uani d . 1 1
H H11 -0.2592 0.6727 0.4058 0.073 Uiso calc R 1 1
C C12 -0.1719(10) 0.4893(9) 0.4010(7) 0.066(2) Uani d . 1 1
H H12 -0.2320 0.4550 0.4444 0.079 Uiso calc R 1 1
C C13 -0.0643(9) 0.4108(8) 0.3574(6) 0.057(2) Uani d . 1 1
H H13 -0.0535 0.3230 0.3730 0.068 Uiso calc R 1 1
C C14 0.2201(7) 0.8352(7) 0.3373(5) 0.0366(14) Uani d . 1 1
C C15 0.2982(9) 0.7722(8) 0.4064(6) 0.0537(19) Uani d . 1 1
H H15 0.3318 0.6847 0.3863 0.064 Uiso calc R 1 1
C C16 0.3266(10) 0.8398(10) 0.5062(6) 0.068(2) Uani d . 1 1
H H16 0.3800 0.7994 0.5541 0.082 Uiso calc R 1 1
C C17 0.2734(11) 0.9683(10) 0.5321(6) 0.072(3) Uani d . 1 1
H H17 0.2910 1.0173 0.5982 0.087 Uiso calc R 1 1
C C18 0.1945(12) 1.0233(9) 0.4596(6) 0.072(3) Uani d . 1 1
H H18 0.1571 1.1096 0.4783 0.087 Uiso calc R 1 1
C C19 -0.0775(8) 0.0814(9) 0.2119(7) 0.064(2) Uani d . 1 1
H H19A -0.1374 0.1524 0.1938 0.096 Uiso calc R 1 1
H H19B -0.1211 0.0390 0.2625 0.096 Uiso calc R 1 1
H H19C -0.0684 0.0128 0.1526 0.096 Uiso calc R 1 1
C C20 0.2876(9) 0.0171(8) 0.0451(6) 0.060(2) Uani d . 1 1
H H20A 0.1852 -0.0063 0.0328 0.090 Uiso calc R 1 1
H H20B 0.3396 -0.0658 0.0437 0.090 Uiso calc R 1 1
H H20C 0.3183 0.0654 -0.0067 0.090 Uiso calc R 1 1

loop_
_atom_site_aniso_label
_atom_site_aniso_U_11
_atom_site_aniso_U_22
_atom_site_aniso_U_33
_atom_site_aniso_U_12
_atom_site_aniso_U_13
_atom_site_aniso_U_23
Yb1 0.02727(15) 0.02462(15) 0.03167(16) 0.00041(10) 0.00363(10) 0.00598(10)
Cl1 0.0528(11) 0.0726(13) 0.0401(10) 0.0067(9) -0.0046(8) 0.0065(9)
Cl2 0.0398(9) 0.0511(10) 0.0430(9) -0.0013(7) -0.0055(7) 0.0154(8)
Cl3 0.0381(9) 0.0455(10) 0.0607(11) -0.0070(7) -0.0054(8) 0.0111(8)
N1 0.030(3) 0.027(3) 0.044(3) 0.002(2) 0.006(2) 0.006(2)
N2 0.038(3) 0.026(3) 0.053(3) -0.003(2) 0.007(3) 0.013(3)
N3 0.036(3) 0.034(3) 0.046(3) -0.001(2) 0.007(2) 0.010(2)
N4 0.042(3) 0.039(3) 0.042(3) 0.006(3) 0.010(3) 0.007(3)
N5 0.065(4) 0.033(3) 0.037(3) 0.006(3) -0.006(3) 0.003(2)
O1 0.035(2) 0.036(3) 0.045(3) 0.0003(19) 0.000(2) 0.016(2)
O2 0.041(3) 0.035(3) 0.043(3) 0.005(2) -0.002(2) -0.004(2)
C1 0.040(4) 0.032(3) 0.033(3) -0.002(3) 0.004(3) 0.009(3)
C2 0.039(3) 0.029(3) 0.035(3) 0.006(3) 0.000(3) 0.009(3)
C3 0.030(3) 0.031(3) 0.038(3) 0.001(3) 0.000(3) 0.006(3)
C4 0.035(3) 0.033(3) 0.035(3) -0.001(3) 0.004(3) 0.006(3)
C5 0.036(4) 0.042(4) 0.039(4) -0.007(3) 0.003(3) 0.007(3)
C6 0.027(3) 0.057(5) 0.048(4) -0.007(3) 0.002(3) 0.009(3)
C7 0.037(4) 0.058(5) 0.055(5) 0.011(3) 0.010(3) 0.014(4)
C8 0.041(4) 0.039(4) 0.067(5) 0.010(3) 0.016(3) 0.014(4)
C9 0.030(3) 0.035(4) 0.041(4) 0.002(3) 0.001(3) -0.001(3)
C10 0.043(4) 0.038(4) 0.059(5) 0.005(3) 0.012(3) -0.003(3)
C11 0.058(5) 0.051(5) 0.071(6) 0.009(4) 0.033(4) -0.007(4)
C12 0.073(6) 0.058(5) 0.071(6) -0.001(4) 0.045(5) 0.007(4)
C13 0.065(5) 0.049(5) 0.062(5) 0.008(4) 0.025(4) 0.018(4)
C14 0.040(4) 0.032(3) 0.038(4) -0.004(3) -0.003(3) 0.010(3)
C15 0.064(5) 0.047(4) 0.050(4) 0.012(4) -0.007(4) 0.013(4)
C16 0.079(6) 0.079(6) 0.048(5) 0.003(5) -0.013(4) 0.024(4)
C17 0.107(8) 0.065(6) 0.040(5) -0.004(5) -0.008(5) 0.004(4)
C18 0.128(9) 0.043(5) 0.043(5) 0.013(5) -0.002(5) 0.000(4)
C19 0.044(4) 0.063(5) 0.088(6) -0.017(4) -0.010(4) 0.036(5)
C20 0.071(5) 0.057(5) 0.049(5) 0.024(4) -0.003(4) 0.001(4)

loop_
_atom_type_symbol
_atom_type_description
_atom_type_scat_dispersion_real
_atom_type_scat_dispersion_imag
_atom_type_scat_source
C C 0.0033 0.0016 'International Tables Vol C Tables 4.2.6.8 and 6.1.1.4'
H H 0.0000 0.0000 'International Tables Vol C Tables 4.2.6.8 and 6.1.1.4'
N N 0.0061 0.0033 'International Tables Vol C Tables 4.2.6.8 and 6.1.1.4'
O O 0.0106 0.0060 'International Tables Vol C Tables 4.2.6.8 and 6.1.1.4'
Cl Cl 0.1484 0.1585 'International Tables Vol C Tables 4.2.6.8 and 6.1.1.4'
Yb Yb -0.3850 5.5486 'International Tables Vol C Tables 4.2.6.8 and 6.1.1.4'

loop_
_geom_angle_atom_site_label_1
_geom_angle_atom_site_label_2
_geom_angle_atom_site_label_3
_geom_angle
N1 Yb1 O2 138.18(18)
N1 Yb1 O1 141.84(17)
O2 Yb1 O1 77.76(17)
N1 Yb1 Cl1 99.05(14)
O2 Yb1 Cl1 92.85(12)
O1 Yb1 Cl1 89.06(12)
N1 Yb1 N4 64.63(18)
O2 Yb1 N4 156.52(18)
O1 Yb1 N4 78.77(17)
Cl1 Yb1 N4 87.06(14)
N1 Yb1 N3 65.20(17)
O2 Yb1 N3 76.74(17)
O1 Yb1 N3 152.94(17)
Cl1 Yb1 N3 83.32(13)
N4 Yb1 N3 126.44(17)
N1 Yb1 Cl2 83.18(14)
O2 Yb1 Cl2 86.99(12)
O1 Yb1 Cl2 87.74(12)
Cl1 Yb1 Cl2 176.75(6)
N4 Yb1 Cl2 91.79(13)
N3 Yb1 Cl2 99.79(13)
N1 Yb1 C1 19.51(17)
O2 Yb1 C1 121.66(17)
O1 Yb1 C1 160.52(16)
Cl1 Yb1 C1 91.30(12)
N4 Yb1 C1 81.80(17)
N3 Yb1 C1 46.10(16)
Cl2 Yb1 C1 91.55(12)
C1 N1 C3 106.9(5)
C1 N1 Yb1 125.0(4)
C3 N1 Yb1 127.2(4)
C1 N2 H2' 124(4)
C2 N2 H2' 116(4)
C1 N2 C2 108.6(5)
C8 N3 C4 117.0(6)
C8 N3 Yb1 126.7(4)
C4 N3 Yb1 116.2(4)
C13 N4 C9 117.2(6)
C13 N4 Yb1 123.8(5)
C9 N4 Yb1 119.0(4)
C14 N5 C18 118.5(6)
C19 O1 Yb1 132.4(4)
Yb1 O1 H10' 116(5)
C19 O1 H10' 111(5)
C20 O2 Yb1 128.2(4)
Yb1 O2 H20' 116(5)
C20 O2 H20' 116(5)
N1 C1 N2 115.4(6)
N1 C1 C4 119.7(6)
N2 C1 C4 124.9(6)
N2 C2 C14 111.0(5)
N2 C2 C3 99.8(5)
C14 C2 C3 117.1(5)
N2 C2 H2 109.54
C3 C2 H2 109.5
C14 C2 H2 109.48
N1 C3 C9 109.5(5)
N1 C3 C2 104.6(5)
C9 C3 C2 120.3(5)
N1 C3 H3 107.27
C2 C3 H3 107.27
C9 C3 H3 107.29
N3 C4 C5 123.1(6)
N3 C4 C1 112.6(5)
C5 C4 C1 124.3(6)
C4 C5 C6 118.3(6)
C4 C5 H5 120.84
C6 C5 H5 120.83
C7 C6 C5 118.9(6)
C5 C6 H6 120.5
C7 C6 H6 120.57
C6 C7 C8 120.3(7)
C6 C7 H7 119.81
C8 C7 H7 119.9
N3 C8 C7 122.3(7)
N3 C8 H8 118.86
C7 C8 H8 118.87
N4 C9 C10 122.1(6)
N4 C9 C3 115.9(5)
C10 C9 C3 121.9(6)
C11 C10 C9 119.5(7)
C9 C10 H10 120.28
C11 C10 H10 120.24
C12 C11 C10 119.4(7)
C10 C11 H11 120.3
C12 C11 H11 120.28
C11 C12 C13 118.2(7)
C11 C12 H12 120.93
C13 C12 H12 120.96
N4 C13 C12 123.6(7)
N4 C13 H13 118.21
C12 C13 H13 118.1
N5 C14 C15 121.8(6)
N5 C14 C2 115.8(5)
C15 C14 C2 122.4(6)
C14 C15 C16 119.7(7)
C14 C15 H15 120.18
C16 C15 H15 120.2
C17 C16 C15 117.8(8)
C15 C16 H16 121.05
C17 C16 H16 121.09
C18 C17 C16 119.2(8)
C16 C17 H17 120.4
C18 C17 H17 120.42
N5 C18 C17 122.9(8)
O1 C19 H19C 109.45
H19A C19 H19C 109.51
H19B C19 H19C 109.53
O1 C19 H19B 109.44
H19A C19 H19B 109.48
O1 C19 H19A 109.42
O2 C20 H20C 109.44
H20A C20 H20C 109.47
H20B C20 H20C 109.47
O2 C20 H20B 109.48
H20A C20 H20B 109.48
O2 C20 H20A 109.48

loop_
_geom_bond_atom_site_label_1
_geom_bond_atom_site_label_2
_geom_bond_distance
_geom_bond_publ_flag
Yb1 Cl1 2.5220(19) yes
Yb1 Cl2 2.5834(18) yes
Yb1 N1 2.268(5) yes
Yb1 N3 2.579(5) yes
Yb1 N4 2.556(6) yes
Yb1 O1 2.289(5) yes
Yb1 O2 2.287(5) yes
N1 C1 1.306(8) .
N1 C3 1.457(8) .
N2 C1 1.338(8) .
N2 C2 1.465(9) .
N2 H2' 0.86(6) .
N3 C4 1.352(9) .
N3 C8 1.346(9) .
N4 C13 1.333(10) .
N4 C9 1.343(9) .
N5 C14 1.326(9) .
N5 C18 1.327(10) .
O1 C19 1.419(9) .
O1 H10' 0.84(6) .
O2 C20 1.424(10) .
O2 H20' 0.84(6) .
C1 C4 1.453(9) .
C2 C14 1.506(9) .
C2 C3 1.559(9) .
C2 H2 0.9797 .
C3 C9 1.496(9) .
C3 H3 0.9797 .
C4 C5 1.379(9) .
C5 C6 1.384(10) .
C5 H5 0.93 .
C6 C7 1.355(11) .
C6 H6 0.93 .
C7 C8 1.373(10) .
C7 H7 0.9301 .
C8 H8 0.9303 .
C9 C10 1.380(10) .
C10 C11 1.370(12) .
C10 H10 0.9302 .
C11 C12 1.359(12) .
C11 H11 0.9302 .
C12 C13 1.386(12) .
C12 H12 0.9294 .
C13 H13 0.9303 .
C14 C15 1.373(10) .
C15 C16 1.384(11) .
C15 H15 0.9294 .
C16 C17 1.372(14) .
C16 H16 0.9303 .
C17 C18 1.365(13) .
C17 H17 0.9295 .
C18 H18 0.9304 .
C19 H19A 0.9601 .
C19 H19B 0.9598 .
C19 H19C 0.9595 .
C20 H20A 0.96 .
C20 H20B 0.9599 .
C20 H20C 0.96 .

loop_
_geom_hbond_atom_site_label_D
_geom_hbond_atom_site_label_H
_geom_hbond_atom_site_label_A
_geom_hbond_site_symmetry_A
_geom_hbond_distance_DH
_geom_hbond_distance_HA
_geom_hbond_distance_DA
_geom_hbond_angle_DHA
O1 H10' N5 1_545 0.840 1.864 2.681(3) 164
O2 H20' Cl3 1_545 0.840 2.188 2.956(3) 152
N2 H2' Cl3 1_555 0.860 2.253 3.096(3) 167

loop_
_geom_torsion_atom_site_label_1
_geom_torsion_atom_site_label_2
_geom_torsion_atom_site_label_3
_geom_torsion_atom_site_label_4
_geom_torsion
O2 Yb1 N1 C1 -37.1(6)
O1 Yb1 N1 C1 167.7(4)
Cl1 Yb1 N1 C1 67.6(5)
N4 Yb1 N1 C1 150.0(6)
N3 Yb1 N1 C1 -10.7(5)
Cl2 Yb1 N1 C1 -114.8(5)
O2 Yb1 N1 C3 154.9(4)
O1 Yb1 N1 C3 -0.3(6)
Cl1 Yb1 N1 C3 -100.4(5)
N4 Yb1 N1 C3 -18.1(5)
N3 Yb1 N1 C3 -178.7(5)
Cl2 Yb1 N1 C3 77.2(5)
N1 Yb1 N3 C8 -176.1(6)
O2 Yb1 N3 C8 -13.8(6)
O1 Yb1 N3 C8 6.1(8)
Cl1 Yb1 N3 C8 80.7(6)
N4 Yb1 N3 C8 162.1(5)
Cl2 Yb1 N3 C8 -98.3(6)
N1 Yb1 N3 C4 6.7(4)
O2 Yb1 N3 C4 168.9(5)
O1 Yb1 N3 C4 -171.1(4)
Cl1 Yb1 N3 C4 -96.5(4)
N4 Yb1 N3 C4 -15.2(5)
Cl2 Yb1 N3 C4 84.4(4)
N1 Yb1 N4 C13 -173.7(7)
O2 Yb1 N4 C13 18.1(9)
O1 Yb1 N4 C13 17.3(6)
Cl1 Yb1 N4 C13 -72.3(6)
N3 Yb1 N4 C13 -151.8(6)
Cl2 Yb1 N4 C13 104.7(6)
N1 Yb1 N4 C9 9.0(4)
O2 Yb1 N4 C9 -159.1(4)
O1 Yb1 N4 C9 -159.9(5)
Cl1 Yb1 N4 C9 110.5(5)
N3 Yb1 N4 C9 31.0(6)
Cl2 Yb1 N4 C9 -72.5(5)
N1 Yb1 O1 C19 60.5(8)
O2 Yb1 O1 C19 -102.9(7)
Cl1 Yb1 O1 C19 164.0(7)
N4 Yb1 O1 C19 76.8(7)
N3 Yb1 O1 C19 -122.7(7)
Cl2 Yb1 O1 C19 -15.4(7)
N1 Yb1 O2 C20 -75.2(7)
O1 Yb1 O2 C20 89.4(6)
Cl1 Yb1 O2 C20 177.9(6)
N4 Yb1 O2 C20 88.7(7)
N3 Yb1 O2 C20 -99.7(6)
Cl2 Yb1 O2 C20 1.1(6)
C3 N1 C1 N2 3.7(8)
Yb1 N1 C1 N2 -166.4(4)
C3 N1 C1 C4 -176.1(5)
Yb1 N1 C1 C4 13.8(8)
C2 N2 C1 N1 11.2(8)
C2 N2 C1 C4 -169.0(6)
Cl1 Yb1 C1 N1 -114.0(5)
N4 Yb1 C1 N1 -27.2(5)
N3 Yb1 C1 N1 166.5(6)
C1 N2 C2 C14 104.9(6)
C1 N2 C2 C3 -19.3(6)
C1 N1 C3 C9 -146.0(5)
Yb1 N1 C3 C9 23.8(7)
C1 N1 C3 C2 -15.8(6)
Yb1 N1 C3 C2 154.0(4)
N2 C2 C3 N1 20.8(6)
C14 C2 C3 N1 -99.1(6)
N2 C2 C3 C9 144.2(6)
C14 C2 C3 C9 24.4(8)
C8 N3 C4 C5 0.1(10)
Yb1 N3 C4 C5 177.6(5)
C8 N3 C4 C1 179.4(6)
Yb1 N3 C4 C1 -3.0(7)
N1 C1 C4 N3 -5.8(9)
N2 C1 C4 N3 174.4(6)
N1 C1 C4 C5 173.5(6)
N2 C1 C4 C5 -6.3(10)
N3 C4 C5 C6 1.4(10)
C1 C4 C5 C6 -177.9(6)
C4 C5 C6 C7 -1.8(10)
C5 C6 C7 C8 0.7(11)
C4 N3 C8 C7 -1.2(11)
Yb1 N3 C8 C7 -178.4(5)
C6 C7 C8 N3 0.8(12)
C13 N4 C9 C10 -2.0(10)
Yb1 N4 C9 C10 175.4(5)
C13 N4 C9 C3 -178.1(6)
Yb1 N4 C9 C3 -0.7(7)
N1 C3 C9 N4 -12.3(8)
C2 C3 C9 N4 -133.4(6)
N1 C3 C9 C10 171.6(6)
C2 C3 C9 C10 50.5(9)
N4 C9 C10 C11 1.0(11)
C3 C9 C10 C11 176.9(7)
C9 C10 C11 C12 0.5(13)
C10 C11 C12 C13 -0.9(14)
C9 N4 C13 C12 1.7(12)
Yb1 N4 C13 C12 -175.6(7)
C11 C12 C13 N4 -0.2(14)
C18 N5 C14 C15 0.0(11)
C18 N5 C14 C2 -177.9(7)
N2 C2 C14 N5 123.6(6)
C3 C2 C14 N5 -122.8(6)
N2 C2 C14 C15 -54.3(8)
C3 C2 C14 C15 59.4(9)
N5 C14 C15 C16 -0.9(12)
C2 C14 C15 C16 176.9(7)
C14 C15 C16 C17 0.5(13)
C15 C16 C17 C18 0.6(15)
C14 N5 C18 C17 1.2(14)
C16 C17 C18 N5 -1.5(16)
